data_7017506
loop_
_publ_author_name
'Paulose, Tressia A. P.'
'Wu, Shih-Chang'
'Olson, Jeremy A.'
'Chau, Tony'
'Theaker, Nikki'
'Hassler, Matt'
'Quail, J. Wilson'
'Foley, Stephen R.'

_publ_section_title
;
 Bis-diimidazolylidine complexes of nickel: investigations into nickel
 catalyzed coupling reactions.
;
_journal_issue 1
_journal_name_full 'Dalton transactions (Cambridge, England : 2003)'
_journal_page_first 251
_journal_page_last 260
_journal_paper_doi 10.1039/c1dt10858a
_journal_volume 41
_journal_year 2012
_chemical_formula_moiety 'C42 H40 N8 Ni, 2(Br)'
_chemical_formula_sum 'C42 H40 Br2 N8 Ni'
_chemical_formula_weight 875.35
_chemical_name_systematic
;
?
;
_space_group_IT_number 2
_symmetry_cell_setting triclinic
_symmetry_space_group_name_Hall '-P 1'
_symmetry_space_group_name_H-M 'P -1'
_atom_sites_solution_hydrogens geom
_atom_sites_solution_primary direct
_atom_sites_solution_secondary difmap
_audit_creation_method SHELXL-97
_cell_angle_alpha 63.075(2)
_cell_angle_beta 67.743(2)
_cell_angle_gamma 71.563(2)
_cell_formula_units_Z 1
_cell_length_a 9.8058(3)
_cell_length_b 10.6250(4)
_cell_length_c 11.2120(5)
_cell_measurement_reflns_used 21061
_cell_measurement_temperature 173(2)
_cell_measurement_theta_max 29.575
_cell_measurement_theta_min 0.998
_cell_volume 948.97(7)
_computing_cell_refinement 'HKL Scalepack (Otwinowski & Minor 1997)'
_computing_data_collection 'Collect (Nonius BV, 1998)'
_computing_data_reduction 'HKL Denzo and Scalepack (Otwinowski & Minor 1997)'
_computing_molecular_graphics 'Ortep-3 for Windows (Farrugia, 1997)'
_computing_publication_material 'SHELXL-97 (Sheldrick, 1997)'
_computing_structure_refinement 'SHELXL-97 (Sheldrick, 1997)'
_computing_structure_solution 'SIR97 (Altomare et al., 1999)'
_diffrn_ambient_temperature 173(2)
_diffrn_detector_area_resol_mean 9
_diffrn_measured_fraction_theta_full 0.991
_diffrn_measured_fraction_theta_max 0.991
_diffrn_measurement_device 'Nonius KappaCCD'
_diffrn_measurement_method '\f scans and \w scans with \k offsets'
_diffrn_radiation_monochromator 'horizonally mounted graphite crystal'
_diffrn_radiation_source 'fine-focus sealed tube'
_diffrn_radiation_type MoK\a
_diffrn_radiation_wavelength 0.71073
_diffrn_reflns_av_R_equivalents 0.0605
_diffrn_reflns_av_sigmaI/netI 0.0505
_diffrn_reflns_limit_h_max 13
_diffrn_reflns_limit_h_min -13
_diffrn_reflns_limit_k_max 14
_diffrn_reflns_limit_k_min -14
_diffrn_reflns_limit_l_max 15
_diffrn_reflns_limit_l_min -15
_diffrn_reflns_number 21018
_diffrn_reflns_theta_full 29.64
_diffrn_reflns_theta_max 29.64
_diffrn_reflns_theta_min 2.18
_diffrn_standards_decay_% 0
_diffrn_standards_interval_count 0
_diffrn_standards_interval_time 0
_diffrn_standards_number 0
_exptl_absorpt_coefficient_mu 2.659
_exptl_absorpt_correction_T_max 0.786
_exptl_absorpt_correction_T_min 0.660
_exptl_absorpt_correction_type psi-scan
_exptl_absorpt_process_details 'Shelxtl 6.10 (Bruker-AXS, 2000)'
_exptl_crystal_colour 'pale yellow'
_exptl_crystal_density_diffrn 1.532
_exptl_crystal_density_method 'not measured'
_exptl_crystal_description block
_exptl_crystal_F_000 446
_exptl_crystal_size_max 0.20
_exptl_crystal_size_mid 0.16
_exptl_crystal_size_min 0.09
_refine_diff_density_max 0.431
_refine_diff_density_min -0.708
_refine_diff_density_rms 0.121
_refine_ls_extinction_method none
_refine_ls_goodness_of_fit_ref 1.063
_refine_ls_hydrogen_treatment constr
_refine_ls_matrix_type full
_refine_ls_number_parameters 241
_refine_ls_number_reflns 5312
_refine_ls_number_restraints 0
_refine_ls_restrained_S_all 1.063
_refine_ls_R_factor_all 0.0674
_refine_ls_R_factor_gt 0.0423
_refine_ls_shift/su_max 0.001
_refine_ls_shift/su_mean 0.000
_refine_ls_structure_factor_coef Fsqd
_refine_ls_weighting_details 'calc w=1/[\s^2^(Fo^2^)+(0.0464P)^2^+0.5913P] where P=(Fo^2^+2Fc^2^)/3'
_refine_ls_weighting_scheme calc
_refine_ls_wR_factor_gt 0.0954
_refine_ls_wR_factor_ref 0.1059
_reflns_number_gt 4018
_reflns_number_total 5312
_reflns_threshold_expression >2\s(I)
_cod_data_source_file c1dt10858a.txt
_cod_data_source_block 350
_cod_database_code 7017506

loop_
_symmetry_equiv_pos_as_xyz
'x, y, z'
'-x, -y, -z'

loop_
_atom_site_label
_atom_site_type_symbol
_atom_site_fract_x
_atom_site_fract_y
_atom_site_fract_z
_atom_site_U_iso_or_equiv
_atom_site_adp_type
_atom_site_occupancy
_atom_site_symmetry_multiplicity
_atom_site_calc_flag
_atom_site_refinement_flags
Ni1 Ni 0.5000 0.5000 0.0000 0.01794(11) Uani 1 2 d S
Br1 Br 0.09347(3) 0.59272(3) 0.60786(3) 0.03603(10) Uani 1 1 d .
N1 N 0.7605(2) 0.2751(2) 0.0862(2) 0.0222(4) Uani 1 1 d .
N2 N 0.7883(2) 0.3761(2) -0.1336(2) 0.0214(4) Uani 1 1 d .
N3 N 0.6041(2) 0.4447(2) -0.2486(2) 0.0196(4) Uani 1 1 d .
N4 N 0.3752(2) 0.4173(2) -0.1563(2) 0.0202(4) Uani 1 1 d .
C1 C 0.6896(3) 0.3760(3) -0.0098(3) 0.0201(5) Uani 1 1 d .
C2 C 0.9006(3) 0.2153(3) 0.0220(3) 0.0283(6) Uani 1 1 d .
H2 H 0.9708 0.1426 0.0674 0.034 Uiso 1 1 calc R
C3 C 0.9190(3) 0.2789(3) -0.1162(3) 0.0265(5) Uani 1 1 d .
H3 H 1.0042 0.2609 -0.1873 0.032 Uiso 1 1 calc R
C4 C 0.7506(3) 0.4665(3) -0.2645(2) 0.0235(5) Uani 1 1 d .
H4A H 0.8266 0.4399 -0.3414 0.028 Uiso 1 1 calc R
H4B H 0.7476 0.5684 -0.2862 0.028 Uiso 1 1 calc R
C5 C 0.5663(3) 0.4165(3) -0.3407(3) 0.0226(5) Uani 1 1 d .
H5 H 0.6293 0.4101 -0.4270 0.027 Uiso 1 1 calc R
C6 C 0.4219(3) 0.3999(3) -0.2820(3) 0.0244(5) Uani 1 1 d .
H6 H 0.3629 0.3800 -0.3197 0.029 Uiso 1 1 calc R
C7 C 0.4862(3) 0.4477(3) -0.1353(2) 0.0189(5) Uani 1 1 d .
C8 C 0.6991(3) 0.2305(3) 0.2387(3) 0.0270(5) Uani 1 1 d .
H8A H 0.5995 0.2899 0.2607 0.032 Uiso 1 1 calc R
H8B H 0.7657 0.2470 0.2762 0.032 Uiso 1 1 calc R
C9 C 0.6842(3) 0.0743(3) 0.3081(2) 0.0225(5) Uani 1 1 d .
C10 C 0.5607(3) 0.0326(3) 0.3128(3) 0.0277(6) Uani 1 1 d .
H10 H 0.4865 0.1021 0.2707 0.033 Uiso 1 1 calc R
C11 C 0.5463(4) -0.1108(3) 0.3791(3) 0.0364(7) Uani 1 1 d .
H11 H 0.4610 -0.1394 0.3844 0.044 Uiso 1 1 calc R
C12 C 0.6568(4) -0.2125(3) 0.4378(3) 0.0392(7) Uani 1 1 d .
H12 H 0.6474 -0.3108 0.4821 0.047 Uiso 1 1 calc R
C13 C 0.7792(4) -0.1721(3) 0.4324(3) 0.0390(7) Uani 1 1 d .
H13 H 0.8544 -0.2421 0.4727 0.047 Uiso 1 1 calc R
C14 C 0.7929(3) -0.0288(3) 0.3681(3) 0.0316(6) Uani 1 1 d .
H14 H 0.8775 -0.0008 0.3650 0.038 Uiso 1 1 calc R
C15 C 0.2296(3) 0.3875(3) -0.0557(3) 0.0233(5) Uani 1 1 d .
H15A H 0.1557 0.4128 -0.1069 0.028 Uiso 1 1 calc R
H15B H 0.1952 0.4489 -0.0011 0.028 Uiso 1 1 calc R
C16 C 0.2352(3) 0.2322(3) 0.0431(3) 0.0231(5) Uani 1 1 d .
C17 C 0.2924(3) 0.1206(3) -0.0046(3) 0.0356(7) Uani 1 1 d .
H17 H 0.3347 0.1413 -0.1016 0.043 Uiso 1 1 calc R
C18 C 0.2882(4) -0.0201(4) 0.0876(4) 0.0471(8) Uani 1 1 d .
H18 H 0.3284 -0.0953 0.0535 0.057 Uiso 1 1 calc R
C19 C 0.2264(4) -0.0520(4) 0.2282(4) 0.0488(9) Uani 1 1 d .
H19 H 0.2221 -0.1486 0.2912 0.059 Uiso 1 1 calc R
C20 C 0.1706(4) 0.0578(4) 0.2770(3) 0.0459(8) Uani 1 1 d .
H20 H 0.1286 0.0362 0.3742 0.055 Uiso 1 1 calc R
C21 C 0.1753(3) 0.1993(4) 0.1857(3) 0.0345(6) Uani 1 1 d .
H21 H 0.1375 0.2739 0.2205 0.041 Uiso 1 1 calc R

loop_
_atom_site_aniso_label
_atom_site_aniso_U_11
_atom_site_aniso_U_22
_atom_site_aniso_U_33
_atom_site_aniso_U_23
_atom_site_aniso_U_13
_atom_site_aniso_U_12
Ni1 0.0179(2) 0.0216(2) 0.0162(2) -0.00808(18) -0.00469(16) -0.00461(16)
Br1 0.02236(14) 0.0488(2) 0.03107(16) -0.01539(14) -0.00571(11) -0.00059(12)
N1 0.0232(10) 0.0229(11) 0.0205(10) -0.0057(9) -0.0077(9) -0.0059(8)
N2 0.0178(9) 0.0272(11) 0.0186(10) -0.0078(9) -0.0048(8) -0.0051(8)
N3 0.0204(9) 0.0233(11) 0.0151(9) -0.0070(8) -0.0042(8) -0.0052(8)
N4 0.0193(9) 0.0224(11) 0.0210(10) -0.0092(9) -0.0062(8) -0.0042(8)
C1 0.0224(11) 0.0213(12) 0.0190(11) -0.0069(10) -0.0062(9) -0.0076(9)
C2 0.0228(12) 0.0303(14) 0.0303(14) -0.0077(12) -0.0111(11) -0.0040(10)
C3 0.0162(11) 0.0328(15) 0.0281(14) -0.0108(12) -0.0041(10) -0.0049(10)
C4 0.0203(11) 0.0328(14) 0.0155(11) -0.0065(10) -0.0030(9) -0.0090(10)
C5 0.0268(12) 0.0255(13) 0.0187(12) -0.0104(10) -0.0078(10) -0.0038(10)
C6 0.0281(12) 0.0285(14) 0.0239(13) -0.0118(11) -0.0118(11) -0.0055(10)
C7 0.0187(11) 0.0200(12) 0.0172(11) -0.0059(9) -0.0043(9) -0.0051(9)
C8 0.0371(14) 0.0251(14) 0.0206(12) -0.0054(11) -0.0120(11) -0.0080(11)
C9 0.0241(12) 0.0258(13) 0.0150(11) -0.0066(10) -0.0055(10) -0.0029(10)
C10 0.0289(13) 0.0324(15) 0.0232(13) -0.0105(11) -0.0102(11) -0.0037(11)
C11 0.0509(18) 0.0388(17) 0.0272(14) -0.0124(13) -0.0095(13) -0.0195(14)
C12 0.068(2) 0.0245(15) 0.0238(14) -0.0082(12) -0.0108(14) -0.0105(14)
C13 0.0460(17) 0.0298(16) 0.0282(15) -0.0058(13) -0.0156(14) 0.0084(13)
C14 0.0248(13) 0.0356(16) 0.0270(14) -0.0050(12) -0.0105(11) -0.0026(11)
C15 0.0153(10) 0.0296(14) 0.0269(13) -0.0154(11) -0.0030(10) -0.0026(9)
C16 0.0148(10) 0.0291(14) 0.0274(13) -0.0122(11) -0.0047(10) -0.0056(9)
C17 0.0312(14) 0.0328(16) 0.0382(17) -0.0153(13) 0.0001(13) -0.0090(12)
C18 0.0325(16) 0.0320(17) 0.064(2) -0.0179(16) -0.0025(16) -0.0034(13)
C19 0.0355(17) 0.0356(18) 0.057(2) 0.0040(16) -0.0165(16) -0.0111(14)
C20 0.0415(17) 0.061(2) 0.0284(16) 0.0004(15) -0.0121(14) -0.0246(16)
C21 0.0290(14) 0.0502(19) 0.0292(15) -0.0182(14) -0.0039(12) -0.0137(13)

loop_
_atom_type_symbol
_atom_type_description
_atom_type_scat_dispersion_real
_atom_type_scat_dispersion_imag
_atom_type_scat_source
C C 0.0033 0.0016 'International Tables Vol C Tables 4.2.6.8 and 6.1.1.4'
H H 0.0000 0.0000 'International Tables Vol C Tables 4.2.6.8 and 6.1.1.4'
Br Br -0.2901 2.4595 'International Tables Vol C Tables 4.2.6.8 and 6.1.1.4'
N N 0.0061 0.0033 'International Tables Vol C Tables 4.2.6.8 and 6.1.1.4'
Ni Ni 0.3393 1.1124 'International Tables Vol C Tables 4.2.6.8 and 6.1.1.4'

loop_
_geom_angle_atom_site_label_1
_geom_angle_atom_site_label_2
_geom_angle_atom_site_label_3
_geom_angle
_geom_angle_site_symmetry_1
_geom_angle_site_symmetry_3
C7 Ni1 C7 180.00(11) . 2_665
C7 Ni1 C1 93.90(10) . 2_665
C7 Ni1 C1 86.10(10) 2_665 2_665
C7 Ni1 C1 86.10(10) . .
C7 Ni1 C1 93.90(10) 2_665 .
C1 Ni1 C1 180.0 2_665 .
C1 N1 C2 110.7(2) . .
C1 N1 C8 125.9(2) . .
C2 N1 C8 123.4(2) . .
C1 N2 C3 111.8(2) . .
C1 N2 C4 121.3(2) . .
C3 N2 C4 126.9(2) . .
C7 N3 C5 111.7(2) . .
C7 N3 C4 121.96(19) . .
C5 N3 C4 126.3(2) . .
C7 N4 C6 111.1(2) . .
C7 N4 C15 126.4(2) . .
C6 N4 C15 122.1(2) . .
N1 C1 N2 104.1(2) . .
N1 C1 Ni1 134.32(18) . .
N2 C1 Ni1 121.61(17) . .
C3 C2 N1 107.5(2) . .
C3 C2 H2 126.2 . .
N1 C2 H2 126.2 . .
C2 C3 N2 105.9(2) . .
C2 C3 H3 127.1 . .
N2 C3 H3 127.1 . .
N2 C4 N3 107.63(19) . .
N2 C4 H4A 110.2 . .
N3 C4 H4A 110.2 . .
N2 C4 H4B 110.2 . .
N3 C4 H4B 110.2 . .
H4A C4 H4B 108.5 . .
C6 C5 N3 105.7(2) . .
C6 C5 H5 127.2 . .
N3 C5 H5 127.2 . .
C5 C6 N4 107.4(2) . .
C5 C6 H6 126.3 . .
N4 C6 H6 126.3 . .
N4 C7 N3 104.06(19) . .
N4 C7 Ni1 134.82(18) . .
N3 C7 Ni1 120.95(17) . .
N1 C8 C9 111.5(2) . .
N1 C8 H8A 109.3 . .
C9 C8 H8A 109.3 . .
N1 C8 H8B 109.3 . .
C9 C8 H8B 109.3 . .
H8A C8 H8B 108.0 . .
C14 C9 C10 119.4(3) . .
C14 C9 C8 120.5(2) . .
C10 C9 C8 120.1(2) . .
C11 C10 C9 119.8(2) . .
C11 C10 H10 120.1 . .
C9 C10 H10 120.1 . .
C10 C11 C12 119.9(3) . .
C10 C11 H11 120.0 . .
C12 C11 H11 120.0 . .
C13 C12 C11 120.5(3) . .
C13 C12 H12 119.7 . .
C11 C12 H12 119.7 . .
C12 C13 C14 119.8(3) . .
C12 C13 H13 120.1 . .
C14 C13 H13 120.1 . .
C13 C14 C9 120.6(3) . .
C13 C14 H14 119.7 . .
C9 C14 H14 119.7 . .
N4 C15 C16 112.7(2) . .
N4 C15 H15A 109.1 . .
C16 C15 H15A 109.1 . .
N4 C15 H15B 109.1 . .
C16 C15 H15B 109.1 . .
H15A C15 H15B 107.8 . .
C17 C16 C21 118.6(3) . .
C17 C16 C15 121.9(2) . .
C21 C16 C15 119.4(2) . .
C18 C17 C16 120.7(3) . .
C18 C17 H17 119.6 . .
C16 C17 H17 119.6 . .
C19 C18 C17 120.5(3) . .
C19 C18 H18 119.8 . .
C17 C18 H18 119.8 . .
C18 C19 C20 119.3(3) . .
C18 C19 H19 120.3 . .
C20 C19 H19 120.3 . .
C19 C20 C21 120.7(3) . .
C19 C20 H20 119.6 . .
C21 C20 H20 119.6 . .
C20 C21 C16 120.1(3) . .
C20 C21 H21 119.9 . .
C16 C21 H21 119.9 . .

loop_
_geom_bond_atom_site_label_1
_geom_bond_atom_site_label_2
_geom_bond_distance
_geom_bond_site_symmetry_2
Ni1 C7 1.896(2) .
Ni1 C7 1.896(2) 2_665
Ni1 C1 1.906(2) 2_665
Ni1 C1 1.906(2) .
N1 C1 1.356(3) .
N1 C2 1.387(3) .
N1 C8 1.476(3) .
N2 C1 1.358(3) .
N2 C3 1.385(3) .
N2 C4 1.456(3) .
N3 C7 1.361(3) .
N3 C5 1.391(3) .
N3 C4 1.458(3) .
N4 C7 1.352(3) .
N4 C6 1.387(3) .
N4 C15 1.468(3) .
C2 C3 1.344(4) .
C2 H2 0.9500 .
C3 H3 0.9500 .
C4 H4A 0.9900 .
C4 H4B 0.9900 .
C5 C6 1.348(4) .
C5 H5 0.9500 .
C6 H6 0.9500 .
C8 C9 1.509(4) .
C8 H8A 0.9900 .
C8 H8B 0.9900 .
C9 C14 1.388(3) .
C9 C10 1.392(4) .
C10 C11 1.387(4) .
C10 H10 0.9500 .
C11 C12 1.389(4) .
C11 H11 0.9500 .
C12 C13 1.369(5) .
C12 H12 0.9500 .
C13 C14 1.385(4) .
C13 H13 0.9500 .
C14 H14 0.9500 .
C15 C16 1.512(4) .
C15 H15A 0.9900 .
C15 H15B 0.9900 .
C16 C17 1.390(4) .
C16 C21 1.391(4) .
C17 C18 1.384(4) .
C17 H17 0.9500 .
C18 C19 1.375(5) .
C18 H18 0.9500 .
C19 C20 1.381(5) .
C19 H19 0.9500 .
C20 C21 1.388(5) .
C20 H20 0.9500 .
C21 H21 0.9500 .

loop_
_geom_torsion_atom_site_label_1
_geom_torsion_atom_site_label_2
_geom_torsion_atom_site_label_3
_geom_torsion_atom_site_label_4
_geom_torsion
_geom_torsion_site_symmetry_1
C2 N1 C1 N2 0.4(3) .
C8 N1 C1 N2 -178.4(2) .
C2 N1 C1 Ni1 -179.7(2) .
C8 N1 C1 Ni1 1.4(4) .
C3 N2 C1 N1 -0.8(3) .
C4 N2 C1 N1 176.9(2) .
C3 N2 C1 Ni1 179.38(17) .
C4 N2 C1 Ni1 -2.9(3) .
C7 Ni1 C1 N1 -135.9(3) .
C7 Ni1 C1 N1 44.1(3) 2_665
C7 Ni1 C1 N2 43.9(2) .
C7 Ni1 C1 N2 -136.1(2) 2_665
C1 N1 C2 C3 0.0(3) .
C8 N1 C2 C3 179.0(2) .
N1 C2 C3 N2 -0.5(3) .
C1 N2 C3 C2 0.8(3) .
C4 N2 C3 C2 -176.7(2) .
C1 N2 C4 N3 -49.3(3) .
C3 N2 C4 N3 128.1(2) .
C7 N3 C4 N2 47.5(3) .
C5 N3 C4 N2 -131.1(2) .
C7 N3 C5 C6 -0.7(3) .
C4 N3 C5 C6 178.1(2) .
N3 C5 C6 N4 -0.4(3) .
C7 N4 C6 C5 1.3(3) .
C15 N4 C6 C5 -171.7(2) .
C6 N4 C7 N3 -1.7(3) .
C15 N4 C7 N3 171.0(2) .
C6 N4 C7 Ni1 173.5(2) .
C15 N4 C7 Ni1 -13.8(4) .
C5 N3 C7 N4 1.5(3) .
C4 N3 C7 N4 -177.4(2) .
C5 N3 C7 Ni1 -174.57(17) .
C4 N3 C7 Ni1 6.6(3) .
C1 Ni1 C7 N4 -40.0(3) 2_665
C1 Ni1 C7 N4 140.0(3) .
C1 Ni1 C7 N3 134.5(2) 2_665
C1 Ni1 C7 N3 -45.5(2) .
C1 N1 C8 C9 117.7(3) .
C2 N1 C8 C9 -61.0(3) .
N1 C8 C9 C14 98.4(3) .
N1 C8 C9 C10 -81.9(3) .
C14 C9 C10 C11 1.0(4) .
C8 C9 C10 C11 -178.7(2) .
C9 C10 C11 C12 -1.4(4) .
C10 C11 C12 C13 0.9(4) .
C11 C12 C13 C14 0.1(5) .
C12 C13 C14 C9 -0.5(4) .
C10 C9 C14 C13 -0.1(4) .
C8 C9 C14 C13 179.7(3) .
C7 N4 C15 C16 -84.7(3) .
C6 N4 C15 C16 87.2(3) .
N4 C15 C16 C17 -52.9(3) .
N4 C15 C16 C21 130.2(2) .
C21 C16 C17 C18 0.7(4) .
C15 C16 C17 C18 -176.2(3) .
C16 C17 C18 C19 0.5(5) .
C17 C18 C19 C20 -1.1(5) .
C18 C19 C20 C21 0.5(5) .
C19 C20 C21 C16 0.7(4) .
C17 C16 C21 C20 -1.3(4) .
C15 C16 C21 C20 175.7(2) .
